data_1570697
loop_
_publ_author_name
'Chen, Zunsheng'
'Nie, Biao'
'Li, Xiaoning'
'Liu, Teng'
'Li, Chunsheng'
'Huang, Jiuzhong'

_publ_section_title
;
 Ligand-controlled regiodivergent Ni-catalyzed
 <i>trans</i>-hydroboration/carboboration of internal alkynes with
 B<sub>2</sub>pin<sub>2</sub>.
;
_journal_issue 6
_journal_name_full 'Chemical science'
_journal_page_first 2236
_journal_page_last 2242
_journal_paper_doi 10.1039/d3sc04184k
_journal_volume 15
_journal_year 2024
_chemical_formula_moiety 'C22 H24 B N O2'
_chemical_formula_sum 'C22 H24 B N O2'
_chemical_formula_weight 345.23
_space_group_crystal_system triclinic
_space_group_IT_number 2
_space_group_name_Hall '-P 1'
_space_group_name_H-M_alt 'P -1'
_atom_sites_solution_hydrogens geom
_atom_sites_solution_primary dual
_audit_block_doi 10.5517/ccdc.csd.cc2hmdtc
_audit_creation_date 2023-12-06
_audit_creation_method
;
Olex2 1.5-beta
(compiled 2022.04.07 svn.rca3783a0 for OlexSys, GUI svn.r6439)
;
_audit_update_record
;
2023-12-07 deposited with the CCDC.	2024-01-04 downloaded from the CCDC.
;
_cell_angle_alpha 102.169(11)
_cell_angle_beta 105.217(10)
_cell_angle_gamma 103.684(10)
_cell_formula_units_Z 2
_cell_length_a 9.6547(10)
_cell_length_b 10.2621(13)
_cell_length_c 10.6861(15)
_cell_measurement_reflns_used 3179
_cell_measurement_temperature 150.00(10)
_cell_measurement_theta_max 28.7220
_cell_measurement_theta_min 2.2730
_cell_volume 949.7(2)
_computing_cell_refinement 'CrysAlisPro 1.171.38.43f (Rigaku OD, 2015)'
_computing_data_collection 'CrysAlisPro 1.171.38.43f (Rigaku OD, 2015)'
_computing_data_reduction 'CrysAlisPro 1.171.38.43f (Rigaku OD, 2015)'
_computing_molecular_graphics 'Olex2 1.5-beta (Dolomanov et al., 2009)'
_computing_publication_material 'Olex2 1.5-beta (Dolomanov et al., 2009)'
_computing_structure_refinement 'SHELXL 2018/3 (Sheldrick, 2015)'
_computing_structure_solution 'SHELXT 2018/2 (Sheldrick, 2018)'
_diffrn_ambient_environment N~2~
_diffrn_ambient_temperature 150.00(10)
_diffrn_detector 'CCD plate'
_diffrn_detector_area_resol_mean 5.2684
_diffrn_detector_type AtlasS2
_diffrn_measured_fraction_theta_full 1.000
_diffrn_measured_fraction_theta_max 1.000
_diffrn_measurement_details
;
List of Runs (angles in degrees, time in seconds):

  # Type    Start    End  Width  t~exp~   \w     \q     \k     \f   Frames
#--------------------------------------------------------------------------
  1  \w    -16.00  71.00   1.00    1.50    --   11.90  57.00 -30.00   87
  2  \w     48.00  78.00   1.00    1.50    --   11.90 178.00 -60.00   30
  3  \w    -36.00  61.00   1.00    1.50    --  -11.27  57.00-180.00   97
  4  \w    -77.00  13.00   1.00    1.50    --  -11.27 -57.00  30.00   90
  5  \w    -82.00 -57.00   1.00    1.50    --  -11.27 -38.00 -30.00   25
;
_diffrn_measurement_device 'four-circle diffractometer'
_diffrn_measurement_device_type 'SuperNova, Dual, Cu at zero, AtlasS2'
_diffrn_measurement_method '\w scans'
_diffrn_orient_matrix_type 'CrysAlisPro convention (1999,Acta A55,543-557)'
_diffrn_orient_matrix_UB_11 0.0032808000
_diffrn_orient_matrix_UB_12 -0.0026766000
_diffrn_orient_matrix_UB_13 -0.0659968000
_diffrn_orient_matrix_UB_21 0.0758989000
_diffrn_orient_matrix_UB_22 0.0442712000
_diffrn_orient_matrix_UB_23 0.0284629000
_diffrn_orient_matrix_UB_31 0.0252838000
_diffrn_orient_matrix_UB_32 -0.0596813000
_diffrn_orient_matrix_UB_33 -0.0020003000
_diffrn_radiation_monochromator mirror
_diffrn_radiation_probe x-ray
_diffrn_radiation_type 'Mo K\a'
_diffrn_radiation_wavelength 0.71073
_diffrn_reflns_av_R_equivalents 0.0254
_diffrn_reflns_av_unetI/netI 0.0415
_diffrn_reflns_Laue_measured_fraction_full 1.000
_diffrn_reflns_Laue_measured_fraction_max 1.000
_diffrn_reflns_limit_h_max 10
_diffrn_reflns_limit_h_min -11
_diffrn_reflns_limit_k_max 12
_diffrn_reflns_limit_k_min -11
_diffrn_reflns_limit_l_max 12
_diffrn_reflns_limit_l_min -8
_diffrn_reflns_number 7165
_diffrn_reflns_point_group_measured_fraction_full 1.000
_diffrn_reflns_point_group_measured_fraction_max 1.000
_diffrn_reflns_theta_full 24.998
_diffrn_reflns_theta_max 24.998
_diffrn_reflns_theta_min 2.064
_diffrn_source 'micro-focus sealed X-ray tube'
_diffrn_source_type 'SuperNova (Mo) X-ray Source'
_exptl_absorpt_coefficient_mu 0.076
_exptl_absorpt_correction_T_max 1.00000
_exptl_absorpt_correction_T_min 0.79046
_exptl_absorpt_correction_type multi-scan
_exptl_absorpt_process_details
;
CrysAlisPro 1.171.38.43f (Rigaku Oxford Diffraction, 2015)
Empirical absorption correction using spherical harmonics,
 implemented in SCALE3 ABSPACK scaling algorithm.
;
_exptl_crystal_colour 'light colourless'
_exptl_crystal_density_diffrn 1.207
_exptl_crystal_description block
_exptl_crystal_F_000 368
_exptl_crystal_size_max 0.16
_exptl_crystal_size_mid 0.14
_exptl_crystal_size_min 0.11
_refine_diff_density_max 0.533
_refine_diff_density_min -0.265
_refine_diff_density_rms 0.044
_refine_ls_extinction_method none
_refine_ls_goodness_of_fit_ref 1.076
_refine_ls_hydrogen_treatment constr
_refine_ls_matrix_type full
_refine_ls_number_parameters 239
_refine_ls_number_reflns 3351
_refine_ls_number_restraints 0
_refine_ls_restrained_S_all 1.076
_refine_ls_R_factor_all 0.0626
_refine_ls_R_factor_gt 0.0498
_refine_ls_shift/su_max 0.000
_refine_ls_shift/su_mean 0.000
_refine_ls_structure_factor_coef Fsqd
_refine_ls_weighting_details 'w=1/[\s^2^(Fo^2^)+(0.0472P)^2^+0.3589P] where P=(Fo^2^+2Fc^2^)/3'
_refine_ls_weighting_scheme calc
_refine_ls_wR_factor_gt 0.1141
_refine_ls_wR_factor_ref 0.1232
_reflns_Friedel_coverage 0.000
_reflns_number_gt 2706
_reflns_number_total 3351
_reflns_threshold_expression 'I > 2\s(I)'
_cod_data_source_file d3sc04184k2.cif
_cod_data_source_block 385-8_2
_cod_depositor_comments 'Adding full bibliography for 1570693--1570697.cif.'
_cod_database_code 1570697
_shelx_shelxl_version_number 2018/3
_shelx_space_group_comment
;
The symmetry employed for this shelxl refinement is uniquely defined
by the following loop, which should always be used as a source of
symmetry information in preference to the above space-group names.
They are only intended as comments.
;
_shelx_estimated_absorpt_t_max 0.992
_shelx_estimated_absorpt_t_min 0.988
_olex2_refinement_description
;
1. Fixed Uiso
 At 1.2 times of:
  All C(H) groups, All C(H,H) groups
 At 1.5 times of:
  All C(H,H,H) groups
2.a Secondary CH2 refined with riding coordinates:
 C7(H7A,H7B)
2.b Aromatic/amide H refined with riding coordinates:
 C2(H2), C3(H3), C4(H4), C6(H6), C9(H9), C12(H12), C13(H13), C14(H14),
 C15(H15), C16(H16)
2.c Idealised Me refined as rotating group:
 C17(H17A,H17B,H17C), C19(H19A,H19B,H19C), C20(H20A,H20B,H20C), C22(H22A,H22B,
 H22C)
;
_olex2_submission_special_instructions 'No special instructions were received'
_oxdiff_exptl_absorpt_empirical_details
;
Empirical correction (ABSPACK) includes:
- Absorption correction using spherical harmonics
- Frame scaling
- Detector area scaling
;
_oxdiff_exptl_absorpt_empirical_full_max 1.623
_oxdiff_exptl_absorpt_empirical_full_min 0.603

loop_
_space_group_symop_operation_xyz
'x, y, z'
'-x, -y, -z'

loop_
_atom_site_label
_atom_site_type_symbol
_atom_site_fract_x
_atom_site_fract_y
_atom_site_fract_z
_atom_site_U_iso_or_equiv
_atom_site_adp_type
_atom_site_occupancy
_atom_site_site_symmetry_order
_atom_site_calc_flag
_atom_site_refinement_flags_posn
_atom_site_refinement_flags_adp
_atom_site_refinement_flags_occupancy
_atom_site_disorder_assembly
_atom_site_disorder_group
O1 O 0.85648(16) 0.56777(12) 0.57958(13) 0.0319(3) Uani 1 1 d . . . . .
O2 O 0.76813(16) 0.74250(12) 0.66270(12) 0.0320(3) Uani 1 1 d . . . . .
N1 N 0.3967(2) -0.12060(19) 0.5811(2) 0.0517(5) Uani 1 1 d . . . . .
C1 C 0.7605(2) 0.33722(17) 0.86583(18) 0.0234(4) Uani 1 1 d . . . . .
C2 C 0.8075(2) 0.38735(18) 1.00683(18) 0.0275(4) Uani 1 1 d . . . . .
H2 H 0.854799 0.484771 1.050918 0.033 Uiso 1 1 calc R U . . .
C3 C 0.7852(2) 0.29519(19) 1.08233(18) 0.0308(5) Uani 1 1 d . . . . .
H3 H 0.817961 0.329931 1.178371 0.037 Uiso 1 1 calc R U . . .
C4 C 0.7161(2) 0.15343(19) 1.02027(18) 0.0292(4) Uani 1 1 d . . . . .
H4 H 0.699346 0.091755 1.073539 0.035 Uiso 1 1 calc R U . . .
C5 C 0.6710(2) 0.10075(17) 0.88062(18) 0.0253(4) Uani 1 1 d . . . . .
C6 C 0.6946(2) 0.19309(18) 0.80495(18) 0.0248(4) Uani 1 1 d . . . . .
H6 H 0.665124 0.157331 0.709175 0.030 Uiso 1 1 calc R U . . .
C7 C 0.6034(2) -0.05594(19) 0.81495(19) 0.0331(5) Uani 1 1 d . . . . .
H7A H 0.684617 -0.095531 0.802407 0.040 Uiso 1 1 calc R U . . .
H7B H 0.560311 -0.098996 0.876483 0.040 Uiso 1 1 calc R U . . .
C8 C 0.4862(2) -0.09282(19) 0.6845(2) 0.0345(5) Uani 1 1 d . . . . .
C9 C 0.7804(2) 0.42749(17) 0.77751(17) 0.0244(4) Uani 1 1 d . . . . .
H9 H 0.789485 0.382617 0.694013 0.029 Uiso 1 1 calc R U . . .
C10 C 0.78801(19) 0.56278(17) 0.79547(17) 0.0231(4) Uani 1 1 d . . . . .
C11 C 0.7687(2) 0.65467(17) 0.91399(17) 0.0234(4) Uani 1 1 d . . . . .
C12 C 0.8835(2) 0.77743(19) 0.99368(19) 0.0303(4) Uani 1 1 d . . . . .
H12 H 0.975474 0.800327 0.974501 0.036 Uiso 1 1 calc R U . . .
C13 C 0.8654(3) 0.8665(2) 1.1004(2) 0.0372(5) Uani 1 1 d . . . . .
H13 H 0.945269 0.949468 1.154632 0.045 Uiso 1 1 calc R U . . .
C14 C 0.7324(3) 0.8358(2) 1.12873(19) 0.0359(5) Uani 1 1 d . . . . .
H14 H 0.720617 0.896990 1.202564 0.043 Uiso 1 1 calc R U . . .
C15 C 0.6165(2) 0.7158(2) 1.0495(2) 0.0336(5) Uani 1 1 d . . . . .
H15 H 0.523970 0.694781 1.067911 0.040 Uiso 1 1 calc R U . . .
C16 C 0.6347(2) 0.62588(18) 0.94310(19) 0.0281(4) Uani 1 1 d . . . . .
H16 H 0.554316 0.543166 0.889164 0.034 Uiso 1 1 calc R U . . .
C17 C 1.0428(2) 0.7597(2) 0.5639(2) 0.0400(5) Uani 1 1 d . . . . .
H17A H 1.061673 0.813321 0.657480 0.060 Uiso 1 1 calc R U . . .
H17B H 1.064043 0.824408 0.510860 0.060 Uiso 1 1 calc R U . . .
H17C H 1.108415 0.700035 0.563320 0.060 Uiso 1 1 calc R U . . .
C18 C 0.8783(2) 0.66843(19) 0.50197(19) 0.0322(5) Uani 1 1 d . . . . .
C19 C 0.8446(3) 0.5885(2) 0.35623(19) 0.0395(5) Uani 1 1 d . . . . .
H19A H 0.920746 0.541311 0.349895 0.059 Uiso 1 1 calc R U . . .
H19B H 0.846575 0.653638 0.301124 0.059 Uiso 1 1 calc R U . . .
H19C H 0.744429 0.518465 0.322950 0.059 Uiso 1 1 calc R U . . .
C20 C 0.8133(3) 0.90033(19) 0.5286(2) 0.0355(5) Uani 1 1 d . . . . .
H20A H 0.735469 0.941971 0.543984 0.053 Uiso 1 1 calc R U . . .
H20B H 0.825225 0.906413 0.441565 0.053 Uiso 1 1 calc R U . . .
H20C H 0.909236 0.951189 0.601707 0.053 Uiso 1 1 calc R U . . .
C21 C 0.7669(2) 0.74898(19) 0.52654(18) 0.0310(5) Uani 1 1 d . . . . .
C22 C 0.6056(2) 0.6723(2) 0.4308(2) 0.0406(5) Uani 1 1 d . . . . .
H22A H 0.579953 0.572877 0.426585 0.061 Uiso 1 1 calc R U . . .
H22B H 0.597709 0.681703 0.339997 0.061 Uiso 1 1 calc R U . . .
H22C H 0.535580 0.713307 0.464398 0.061 Uiso 1 1 calc R U . . .
B1 B 0.8058(2) 0.6255(2) 0.6780(2) 0.0236(5) Uani 1 1 d . . . . .

loop_
_atom_site_aniso_label
_atom_site_aniso_U_11
_atom_site_aniso_U_22
_atom_site_aniso_U_33
_atom_site_aniso_U_23
_atom_site_aniso_U_13
_atom_site_aniso_U_12
O1 0.0484(9) 0.0258(7) 0.0330(7) 0.0153(5) 0.0215(6) 0.0174(6)
O2 0.0515(9) 0.0294(7) 0.0266(7) 0.0142(5) 0.0196(6) 0.0204(6)
N1 0.0425(12) 0.0412(11) 0.0591(13) 0.0100(9) 0.0050(10) 0.0081(9)
C1 0.0237(10) 0.0237(9) 0.0273(9) 0.0104(7) 0.0105(8) 0.0105(7)
C2 0.0311(11) 0.0245(9) 0.0280(10) 0.0080(7) 0.0074(8) 0.0133(8)
C3 0.0432(12) 0.0318(10) 0.0235(9) 0.0109(8) 0.0108(9) 0.0201(9)
C4 0.0381(11) 0.0313(10) 0.0314(10) 0.0185(8) 0.0180(9) 0.0192(9)
C5 0.0282(10) 0.0227(9) 0.0316(10) 0.0120(7) 0.0129(8) 0.0126(7)
C6 0.0283(10) 0.0273(10) 0.0240(9) 0.0094(7) 0.0114(8) 0.0132(8)
C7 0.0421(12) 0.0265(10) 0.0368(11) 0.0135(8) 0.0167(9) 0.0137(8)
C8 0.0342(12) 0.0231(10) 0.0450(12) 0.0094(9) 0.0134(11) 0.0064(8)
C9 0.0251(10) 0.0256(9) 0.0235(9) 0.0084(7) 0.0088(8) 0.0076(7)
C10 0.0205(9) 0.0243(9) 0.0255(9) 0.0092(7) 0.0076(8) 0.0068(7)
C11 0.0298(10) 0.0228(9) 0.0243(9) 0.0142(7) 0.0099(8) 0.0127(8)
C12 0.0296(11) 0.0307(10) 0.0315(10) 0.0099(8) 0.0094(8) 0.0110(8)
C13 0.0464(13) 0.0318(11) 0.0292(10) 0.0064(8) 0.0052(10) 0.0148(9)
C14 0.0603(15) 0.0367(11) 0.0247(10) 0.0154(9) 0.0186(10) 0.0291(10)
C15 0.0447(13) 0.0379(11) 0.0398(11) 0.0254(9) 0.0269(10) 0.0246(10)
C16 0.0325(11) 0.0264(10) 0.0329(10) 0.0164(8) 0.0143(9) 0.0114(8)
C17 0.0358(12) 0.0458(12) 0.0455(12) 0.0262(10) 0.0154(10) 0.0114(10)
C18 0.0448(12) 0.0286(10) 0.0309(10) 0.0153(8) 0.0168(9) 0.0147(9)
C19 0.0586(15) 0.0408(12) 0.0307(11) 0.0139(9) 0.0217(10) 0.0252(10)
C20 0.0525(14) 0.0307(10) 0.0311(10) 0.0154(8) 0.0160(10) 0.0188(9)
C21 0.0450(12) 0.0315(10) 0.0252(10) 0.0133(8) 0.0168(9) 0.0172(9)
C22 0.0372(12) 0.0527(13) 0.0357(11) 0.0167(10) 0.0111(10) 0.0183(10)
B1 0.0236(11) 0.0210(10) 0.0254(10) 0.0072(8) 0.0071(9) 0.0061(8)

loop_
_atom_type_symbol
_atom_type_description
_atom_type_scat_dispersion_real
_atom_type_scat_dispersion_imag
_atom_type_scat_source
C C 0.0033 0.0016 'International Tables Vol C Tables 4.2.6.8 and 6.1.1.4'
H H 0.0000 0.0000 'International Tables Vol C Tables 4.2.6.8 and 6.1.1.4'
B B 0.0013 0.0007 'International Tables Vol C Tables 4.2.6.8 and 6.1.1.4'
N N 0.0061 0.0033 'International Tables Vol C Tables 4.2.6.8 and 6.1.1.4'
O O 0.0106 0.0060 'International Tables Vol C Tables 4.2.6.8 and 6.1.1.4'

loop_
_geom_angle_atom_site_label_1
_geom_angle_atom_site_label_2
_geom_angle_atom_site_label_3
_geom_angle
_geom_angle_site_symmetry_1
_geom_angle_site_symmetry_3
_geom_angle_publ_flag
B1 O1 C18 106.49(14) . . ?
B1 O2 C21 106.34(14) . . ?
C2 C1 C6 118.35(16) . . ?
C2 C1 C9 123.63(16) . . ?
C6 C1 C9 117.99(16) . . ?
C1 C2 H2 120.0 . . ?
C3 C2 C1 119.93(17) . . ?
C3 C2 H2 120.0 . . ?
C2 C3 H3 119.5 . . ?
C4 C3 C2 120.95(17) . . ?
C4 C3 H3 119.5 . . ?
C3 C4 H4 119.9 . . ?
C3 C4 C5 120.22(17) . . ?
C5 C4 H4 119.9 . . ?
C4 C5 C6 118.82(16) . . ?
C4 C5 C7 119.44(16) . . ?
C6 C5 C7 121.69(16) . . ?
C1 C6 H6 119.2 . . ?
C5 C6 C1 121.70(16) . . ?
C5 C6 H6 119.2 . . ?
C5 C7 H7A 109.0 . . ?
C5 C7 H7B 109.0 . . ?
H7A C7 H7B 107.8 . . ?
C8 C7 C5 113.01(15) . . ?
C8 C7 H7A 109.0 . . ?
C8 C7 H7B 109.0 . . ?
N1 C8 C7 178.5(2) . . ?
C1 C9 H9 114.7 . . ?
C10 C9 C1 130.65(17) . . ?
C10 C9 H9 114.7 . . ?
C9 C10 C11 125.33(16) . . ?
C9 C10 B1 117.19(16) . . ?
C11 C10 B1 117.29(14) . . ?
C12 C11 C10 119.90(17) . . ?
C16 C11 C10 121.86(16) . . ?
C16 C11 C12 118.12(17) . . ?
C11 C12 H12 119.6 . . ?
C13 C12 C11 120.7(2) . . ?
C13 C12 H12 119.6 . . ?
C12 C13 H13 119.8 . . ?
C14 C13 C12 120.43(19) . . ?
C14 C13 H13 119.8 . . ?
C13 C14 H14 120.2 . . ?
C13 C14 C15 119.66(18) . . ?
C15 C14 H14 120.2 . . ?
C14 C15 H15 120.0 . . ?
C14 C15 C16 120.0(2) . . ?
C16 C15 H15 120.0 . . ?
C11 C16 H16 119.5 . . ?
C15 C16 C11 121.00(18) . . ?
C15 C16 H16 119.5 . . ?
H17A C17 H17B 109.5 . . ?
H17A C17 H17C 109.5 . . ?
H17B C17 H17C 109.5 . . ?
C18 C17 H17A 109.5 . . ?
C18 C17 H17B 109.5 . . ?
C18 C17 H17C 109.5 . . ?
O1 C18 C17 106.85(15) . . ?
O1 C18 C19 108.65(15) . . ?
O1 C18 C21 101.96(15) . . ?
C17 C18 C21 113.06(16) . . ?
C19 C18 C17 110.64(18) . . ?
C19 C18 C21 114.93(16) . . ?
C18 C19 H19A 109.5 . . ?
C18 C19 H19B 109.5 . . ?
C18 C19 H19C 109.5 . . ?
H19A C19 H19B 109.5 . . ?
H19A C19 H19C 109.5 . . ?
H19B C19 H19C 109.5 . . ?
H20A C20 H20B 109.5 . . ?
H20A C20 H20C 109.5 . . ?
H20B C20 H20C 109.5 . . ?
C21 C20 H20A 109.5 . . ?
C21 C20 H20B 109.5 . . ?
C21 C20 H20C 109.5 . . ?
O2 C21 C18 101.59(14) . . ?
O2 C21 C20 108.74(14) . . ?
O2 C21 C22 106.89(16) . . ?
C20 C21 C18 115.53(18) . . ?
C20 C21 C22 110.82(17) . . ?
C22 C21 C18 112.45(16) . . ?
C21 C22 H22A 109.5 . . ?
C21 C22 H22B 109.5 . . ?
C21 C22 H22C 109.5 . . ?
H22A C22 H22B 109.5 . . ?
H22A C22 H22C 109.5 . . ?
H22B C22 H22C 109.5 . . ?
O1 B1 O2 113.56(16) . . ?
O1 B1 C10 123.58(16) . . ?
O2 B1 C10 122.84(17) . . ?

loop_
_geom_bond_atom_site_label_1
_geom_bond_atom_site_label_2
_geom_bond_distance
_geom_bond_site_symmetry_2
_geom_bond_publ_flag
O1 C18 1.466(2) . ?
O1 B1 1.357(2) . ?
O2 C21 1.468(2) . ?
O2 B1 1.364(2) . ?
N1 C8 1.139(3) . ?
C1 C2 1.395(2) . ?
C1 C6 1.396(2) . ?
C1 C9 1.472(2) . ?
C2 H2 0.9500 . ?
C2 C3 1.381(3) . ?
C3 H3 0.9500 . ?
C3 C4 1.380(3) . ?
C4 H4 0.9500 . ?
C4 C5 1.384(3) . ?
C5 C6 1.386(2) . ?
C5 C7 1.514(2) . ?
C6 H6 0.9500 . ?
C7 H7A 0.9900 . ?
C7 H7B 0.9900 . ?
C7 C8 1.454(3) . ?
C9 H9 0.9500 . ?
C9 C10 1.342(2) . ?
C10 C11 1.494(2) . ?
C10 B1 1.555(3) . ?
C11 C12 1.390(3) . ?
C11 C16 1.388(3) . ?
C12 H12 0.9500 . ?
C12 C13 1.381(3) . ?
C13 H13 0.9500 . ?
C13 C14 1.375(3) . ?
C14 H14 0.9500 . ?
C14 C15 1.377(3) . ?
C15 H15 0.9500 . ?
C15 C16 1.384(3) . ?
C16 H16 0.9500 . ?
C17 H17A 0.9800 . ?
C17 H17B 0.9800 . ?
C17 H17C 0.9800 . ?
C17 C18 1.523(3) . ?
C18 C19 1.508(3) . ?
C18 C21 1.545(3) . ?
C19 H19A 0.9800 . ?
C19 H19B 0.9800 . ?
C19 H19C 0.9800 . ?
C20 H20A 0.9800 . ?
C20 H20B 0.9800 . ?
C20 H20C 0.9800 . ?
C20 C21 1.505(3) . ?
C21 C22 1.529(3) . ?
C22 H22A 0.9800 . ?
C22 H22B 0.9800 . ?
C22 H22C 0.9800 . ?

loop_
_geom_torsion_atom_site_label_1
_geom_torsion_atom_site_label_2
_geom_torsion_atom_site_label_3
_geom_torsion_atom_site_label_4
_geom_torsion
_geom_torsion_site_symmetry_1
_geom_torsion_site_symmetry_2
_geom_torsion_site_symmetry_3
_geom_torsion_site_symmetry_4
_geom_torsion_publ_flag
O1 C18 C21 O2 30.94(17) . . . . ?
O1 C18 C21 C20 148.43(15) . . . . ?
O1 C18 C21 C22 -82.99(18) . . . . ?
C1 C2 C3 C4 -0.3(3) . . . . ?
C1 C9 C10 C11 -3.5(3) . . . . ?
C1 C9 C10 B1 -178.40(17) . . . . ?
C2 C1 C6 C5 2.1(3) . . . . ?
C2 C1 C9 C10 -28.4(3) . . . . ?
C2 C3 C4 C5 1.6(3) . . . . ?
C3 C4 C5 C6 -1.0(3) . . . . ?
C3 C4 C5 C7 176.54(18) . . . . ?
C4 C5 C6 C1 -0.9(3) . . . . ?
C4 C5 C7 C8 145.31(19) . . . . ?
C6 C1 C2 C3 -1.5(3) . . . . ?
C6 C1 C9 C10 153.46(19) . . . . ?
C6 C5 C7 C8 -37.3(3) . . . . ?
C7 C5 C6 C1 -178.31(17) . . . . ?
C9 C1 C2 C3 -179.59(17) . . . . ?
C9 C1 C6 C5 -179.69(16) . . . . ?
C9 C10 C11 C12 121.9(2) . . . . ?
C9 C10 C11 C16 -62.1(2) . . . . ?
C9 C10 B1 O1 -19.6(3) . . . . ?
C9 C10 B1 O2 158.77(18) . . . . ?
C10 C11 C12 C13 177.44(16) . . . . ?
C10 C11 C16 C15 -176.89(16) . . . . ?
C11 C10 B1 O1 165.05(17) . . . . ?
C11 C10 B1 O2 -16.6(3) . . . . ?
C11 C12 C13 C14 -0.7(3) . . . . ?
C12 C11 C16 C15 -0.8(3) . . . . ?
C12 C13 C14 C15 -0.4(3) . . . . ?
C13 C14 C15 C16 0.8(3) . . . . ?
C14 C15 C16 C11 -0.2(3) . . . . ?
C16 C11 C12 C13 1.3(3) . . . . ?
C17 C18 C21 O2 -83.40(18) . . . . ?
C17 C18 C21 C20 34.1(2) . . . . ?
C17 C18 C21 C22 162.67(17) . . . . ?
C18 O1 B1 O2 9.9(2) . . . . ?
C18 O1 B1 C10 -171.60(16) . . . . ?
C19 C18 C21 O2 148.26(16) . . . . ?
C19 C18 C21 C20 -94.3(2) . . . . ?
C19 C18 C21 C22 34.3(2) . . . . ?
C21 O2 B1 O1 11.4(2) . . . . ?
C21 O2 B1 C10 -167.12(16) . . . . ?
B1 O1 C18 C17 93.44(18) . . . . ?
B1 O1 C18 C19 -147.17(17) . . . . ?
B1 O1 C18 C21 -25.41(18) . . . . ?
B1 O2 C21 C18 -26.19(18) . . . . ?
B1 O2 C21 C20 -148.48(17) . . . . ?
B1 O2 C21 C22 91.83(17) . . . . ?
B1 C10 C11 C12 -63.2(2) . . . . ?
B1 C10 C11 C16 112.80(18) . . . . ?
